data_4303953
loop_
_publ_author_name
'P. Fern\'andez'
'A. Sousa-Pedrares'
'J. Romero'
'J. A. Garc\'ia-V\'azquez'
'A. Sousa'
'P. P\'erez-Lourido'

_publ_section_title
;
Zinc(II), Cadmium(II), Mercury(II), and Ethylmercury(II) Complexes of
Phosphinothiol Ligands
;
_journal_name_full 'Inorganic Chemistry'
_journal_page_first 2121
_journal_page_last 2132
_journal_paper_doi 10.1021/ic7005925
_journal_volume 47
_journal_year 2008
_chemical_formula_sum 'C54 H39 O P3 S6 Zn3'
_chemical_formula_weight 1185.23
_chemical_name_systematic
;
 ?
;
_space_group_IT_number 2
_symmetry_cell_setting triclinic
_symmetry_space_group_name_Hall '-P 1'
_symmetry_space_group_name_H-M 'P -1'
_atom_sites_solution_hydrogens geom
_atom_sites_solution_primary direct
_atom_sites_solution_secondary difmap
_audit_creation_method SHELXL-97
_cell_angle_alpha 109.455(15)
_cell_angle_beta 97.335(16)
_cell_angle_gamma 99.492(16)
_cell_formula_units_Z 2
_cell_length_a 11.292(11)
_cell_length_b 14.233(14)
_cell_length_c 20.05(2)
_cell_measurement_reflns_used 1016
_cell_measurement_temperature 150(2)
_cell_measurement_theta_max 26.345
_cell_measurement_theta_min 2.815
_cell_volume 2938(5)
_computing_cell_refinement 'BRUKER Smart'
_computing_data_collection 'BRUKER Smart'
_computing_structure_refinement 'SHELXL-97 (Sheldrick, 1997)'
_computing_structure_solution 'SHELXS-97 (Sheldrick, 1990)'
_diffrn_ambient_temperature 150(2)
_diffrn_measured_fraction_theta_full 0.989
_diffrn_measured_fraction_theta_max 0.989
_diffrn_measurement_device_type 'Smart-CCD-1000 BRUKER'
_diffrn_measurement_method 'omega scans'
_diffrn_radiation_monochromator graphite
_diffrn_radiation_source 'fine-focus sealed tube'
_diffrn_radiation_type MoK\a
_diffrn_radiation_wavelength 0.71073
_diffrn_reflns_av_R_equivalents 0.0280
_diffrn_reflns_av_sigmaI/netI 0.0303
_diffrn_reflns_limit_h_max 13
_diffrn_reflns_limit_h_min -14
_diffrn_reflns_limit_k_max 16
_diffrn_reflns_limit_k_min -17
_diffrn_reflns_limit_l_max 25
_diffrn_reflns_limit_l_min 0
_diffrn_reflns_number 32654
_diffrn_reflns_theta_full 26.38
_diffrn_reflns_theta_max 26.38
_diffrn_reflns_theta_min 1.86
_exptl_absorpt_coefficient_mu 1.544
_exptl_absorpt_correction_T_max 0.8015
_exptl_absorpt_correction_T_min 0.5124
_exptl_absorpt_correction_type multi-scan
_exptl_crystal_colour Colourless
_exptl_crystal_density_diffrn 1.340
_exptl_crystal_density_method 'not measured'
_exptl_crystal_description Needle
_exptl_crystal_F_000 1204
_exptl_crystal_size_max 0.50
_exptl_crystal_size_mid 0.19
_exptl_crystal_size_min 0.15
_refine_diff_density_max 0.674
_refine_diff_density_min -0.761
_refine_diff_density_rms 0.071
_refine_ls_extinction_method none
_refine_ls_goodness_of_fit_ref 1.056
_refine_ls_hydrogen_treatment constr
_refine_ls_matrix_type full
_refine_ls_number_parameters 604
_refine_ls_number_reflns 11882
_refine_ls_number_restraints 0
_refine_ls_restrained_S_all 1.056
_refine_ls_R_factor_all 0.0443
_refine_ls_R_factor_gt 0.0310
_refine_ls_shift/su_max 0.001
_refine_ls_shift/su_mean 0.000
_refine_ls_structure_factor_coef Fsqd
_refine_ls_weighting_details 'calc w=1/[\s^2^(Fo^2^)+(0.0461P)^2^+0.8591P] where P=(Fo^2^+2Fc^2^)/3'
_refine_ls_weighting_scheme calc
_refine_ls_wR_factor_gt 0.0794
_refine_ls_wR_factor_ref 0.0860
_reflns_number_gt 9395
_reflns_number_total 11882
_reflns_threshold_expression >2sigma(I)
_cod_data_source_file ic7005925_01.cif
_cod_data_source_block p211
_cod_depositor_comments
;
The following automatic conversions were performed:
'_symmetry_cell_setting' value 'Triclinic' changed to 'triclinic'
according to '/home/saulius/struct/CIF-dictionaries/cif_core.dic'
dictionary named 'cif_core.dic' version 2.4.1 from 2010-06-29.

Automatic conversion script
Id: cif_fix_enum 1527 2010-12-29 10:47:43Z saulius 
;
_cod_database_code 4303953

loop_
_symmetry_equiv_pos_as_xyz
'x, y, z'
'-x, -y, -z'

loop_
_atom_site_label
_atom_site_type_symbol
_atom_site_fract_x
_atom_site_fract_y
_atom_site_fract_z
_atom_site_U_iso_or_equiv
_atom_site_adp_type
_atom_site_occupancy
_atom_site_symmetry_multiplicity
_atom_site_calc_flag
_atom_site_refinement_flags
_atom_site_disorder_assembly
_atom_site_disorder_group
Zn1 Zn 0.07219(2) 0.11611(2) 0.271019(14) 0.02396(7) Uani 1 1 d . . .
Zn2 Zn 0.37468(3) 0.13150(2) 0.289586(14) 0.02884(8) Uani 1 1 d . . .
Zn3 Zn 0.20977(3) 0.27390(2) 0.175341(15) 0.02922(8) Uani 1 1 d . . .
S1 S -0.05879(5) 0.05873(5) 0.33337(3) 0.02807(13) Uani 1 1 d . . .
S2 S 0.45817(5) 0.17636(5) 0.40625(3) 0.02782(13) Uani 1 1 d . . .
S3 S 0.38265(6) 0.27569(5) 0.24969(3) 0.02865(13) Uani 1 1 d . . .
S4 S 0.19809(5) -0.00018(4) 0.23247(3) 0.02742(13) Uani 1 1 d . . .
S5 S 0.01511(5) 0.18747(4) 0.18670(3) 0.02522(12) Uani 1 1 d . . .
S6 S 0.20827(8) 0.27209(6) 0.06132(4) 0.04731(19) Uani 1 1 d . . .
P1 P 0.19020(5) 0.24297(4) 0.42757(3) 0.02085(12) Uani 1 1 d . . .
P2 P 0.45323(6) 0.06389(5) 0.17967(3) 0.02875(14) Uani 1 1 d . . .
P3 P 0.12387(6) 0.41921(5) 0.20518(3) 0.03123(15) Uani 1 1 d . . .
O1 O 0.19520(13) 0.22966(12) 0.34960(8) 0.0235(3) Uani 1 1 d . . .
C1 C 0.0371(2) 0.25000(18) 0.44429(12) 0.0243(5) Uani 1 1 d . . .
C2 C -0.0649(2) 0.17227(18) 0.40279(12) 0.0244(5) Uani 1 1 d . . .
C3 C -0.1808(2) 0.1826(2) 0.41902(13) 0.0290(5) Uani 1 1 d . . .
H3 H -0.2508 0.1300 0.3921 0.035 Uiso 1 1 calc R . .
C4 C -0.1946(2) 0.2669(2) 0.47274(14) 0.0370(6) Uani 1 1 d . . .
H4 H -0.2735 0.2713 0.4835 0.044 Uiso 1 1 calc R . .
C5 C -0.0951(2) 0.3456(2) 0.51143(15) 0.0414(7) Uani 1 1 d . . .
H5 H -0.1057 0.4051 0.5475 0.050 Uiso 1 1 calc R . .
C6 C 0.0206(2) 0.3373(2) 0.49734(14) 0.0342(6) Uani 1 1 d . . .
H6 H 0.0892 0.3915 0.5239 0.041 Uiso 1 1 calc R . .
C7 C 0.2350(2) 0.14229(17) 0.45346(12) 0.0245(5) Uani 1 1 d . . .
C8 C 0.3445(2) 0.11134(18) 0.43917(12) 0.0248(5) Uani 1 1 d . . .
C9 C 0.3699(2) 0.0288(2) 0.45624(15) 0.0359(6) Uani 1 1 d . . .
H9 H 0.4415 0.0050 0.4452 0.043 Uiso 1 1 calc R . .
C10 C 0.2923(3) -0.0194(2) 0.48906(17) 0.0446(7) Uani 1 1 d . . .
H10 H 0.3114 -0.0756 0.5004 0.054 Uiso 1 1 calc R . .
C11 C 0.1879(3) 0.0134(2) 0.50543(16) 0.0402(6) Uani 1 1 d . . .
H11 H 0.1361 -0.0189 0.5290 0.048 Uiso 1 1 calc R . .
C12 C 0.1590(2) 0.09355(19) 0.48742(13) 0.0300(5) Uani 1 1 d . . .
H12 H 0.0865 0.1158 0.4983 0.036 Uiso 1 1 calc R . .
C13 C 0.2879(2) 0.36249(17) 0.48607(12) 0.0246(5) Uani 1 1 d . . .
C14 C 0.2990(2) 0.44343(18) 0.46171(14) 0.0310(5) Uani 1 1 d . . .
H14 H 0.2605 0.4332 0.4141 0.037 Uiso 1 1 calc R . .
C15 C 0.3662(2) 0.53914(19) 0.50700(15) 0.0363(6) Uani 1 1 d . . .
H15 H 0.3747 0.5946 0.4903 0.044 Uiso 1 1 calc R . .
C16 C 0.4211(2) 0.5540(2) 0.57676(15) 0.0386(6) Uani 1 1 d . . .
H16 H 0.4667 0.6198 0.6079 0.046 Uiso 1 1 calc R . .
C17 C 0.4102(2) 0.4742(2) 0.60108(14) 0.0370(6) Uani 1 1 d . . .
H17 H 0.4481 0.4852 0.6490 0.044 Uiso 1 1 calc R . .
C18 C 0.3436(2) 0.3773(2) 0.55595(13) 0.0314(5) Uani 1 1 d . . .
H18 H 0.3364 0.3219 0.5727 0.038 Uiso 1 1 calc R . .
C19 C 0.5282(2) 0.1725(2) 0.16156(12) 0.0291(5) Uani 1 1 d . . .
C20 C 0.4937(2) 0.2658(2) 0.19248(12) 0.0291(5) Uani 1 1 d . . .
C21 C 0.5471(2) 0.3512(2) 0.18062(15) 0.0378(6) Uani 1 1 d . . .
H21 H 0.5228 0.4137 0.2011 0.045 Uiso 1 1 calc R . .
C22 C 0.6371(3) 0.3463(2) 0.13854(15) 0.0428(7) Uani 1 1 d . . .
H22 H 0.6731 0.4054 0.1300 0.051 Uiso 1 1 calc R . .
C23 C 0.6741(2) 0.2558(2) 0.10930(14) 0.0413(7) Uani 1 1 d . . .
H23 H 0.7367 0.2531 0.0817 0.050 Uiso 1 1 calc R . .
C24 C 0.6198(2) 0.1695(2) 0.12034(13) 0.0357(6) Uani 1 1 d . . .
H24 H 0.6447 0.1072 0.0998 0.043 Uiso 1 1 calc R . .
C25 C 0.3058(2) 0.01944(18) 0.11808(12) 0.0282(5) Uani 1 1 d . . .
C26 C 0.1996(2) -0.01208(17) 0.14097(13) 0.0272(5) Uani 1 1 d . . .
C27 C 0.0898(2) -0.05653(19) 0.09062(15) 0.0351(6) Uani 1 1 d . . .
H27 H 0.0174 -0.0787 0.1058 0.042 Uiso 1 1 calc R . .
C28 C 0.0857(2) -0.0685(2) 0.01903(14) 0.0378(6) Uani 1 1 d . . .
H28 H 0.0116 -0.1023 -0.0151 0.045 Uiso 1 1 calc R . .
C29 C 0.1889(2) -0.0317(2) -0.00334(14) 0.0378(6) Uani 1 1 d . . .
H29 H 0.1845 -0.0363 -0.0520 0.045 Uiso 1 1 calc R . .
C30 C 0.2981(2) 0.0118(2) 0.04577(13) 0.0358(6) Uani 1 1 d . . .
H30 H 0.3690 0.0370 0.0306 0.043 Uiso 1 1 calc R . .
C31 C 0.5375(2) -0.0349(2) 0.14817(13) 0.0327(6) Uani 1 1 d . . .
C32 C 0.6496(3) -0.0254(2) 0.19043(17) 0.0499(8) Uani 1 1 d . . .
H32 H 0.6778 0.0300 0.2352 0.060 Uiso 1 1 calc R . .
C33 C 0.7198(3) -0.0955(3) 0.16798(19) 0.0600(9) Uani 1 1 d . . .
H33 H 0.7973 -0.0872 0.1966 0.072 Uiso 1 1 calc R . .
C34 C 0.6791(3) -0.1772(3) 0.10466(18) 0.0614(10) Uani 1 1 d . . .
H34 H 0.7276 -0.2261 0.0898 0.074 Uiso 1 1 calc R . .
C35 C 0.5685(3) -0.1884(3) 0.06264(17) 0.0672(11) Uani 1 1 d . . .
H35 H 0.5405 -0.2451 0.0185 0.081 Uiso 1 1 calc R . .
C36 C 0.4976(3) -0.1180(3) 0.08408(15) 0.0514(8) Uani 1 1 d . . .
H36 H 0.4208 -0.1265 0.0547 0.062 Uiso 1 1 calc R . .
C37 C -0.0001(2) 0.39186(19) 0.24948(13) 0.0303(5) Uani 1 1 d . . .
C38 C -0.0437(2) 0.29042(18) 0.24160(12) 0.0266(5) Uani 1 1 d . . .
C39 C -0.1416(2) 0.2664(2) 0.27359(13) 0.0312(5) Uani 1 1 d . . .
H39 H -0.1726 0.1975 0.2682 0.037 Uiso 1 1 calc R . .
C40 C -0.1936(3) 0.3431(2) 0.31319(14) 0.0385(6) Uani 1 1 d . . .
H40 H -0.2597 0.3263 0.3351 0.046 Uiso 1 1 calc R . .
C41 C -0.1506(3) 0.4433(2) 0.32124(15) 0.0415(7) Uani 1 1 d . . .
H41 H -0.1871 0.4953 0.3483 0.050 Uiso 1 1 calc R . .
C42 C -0.0540(3) 0.4678(2) 0.28964(15) 0.0390(6) Uani 1 1 d . . .
H42 H -0.0241 0.5370 0.2953 0.047 Uiso 1 1 calc R . .
C43 C 0.0479(3) 0.3997(2) 0.11431(14) 0.0381(6) Uani 1 1 d . . .
C44 C 0.0869(3) 0.3362(2) 0.05555(15) 0.0424(7) Uani 1 1 d . . .
C45 C 0.0232(3) 0.3196(3) -0.01400(17) 0.0577(9) Uani 1 1 d . . .
H45 H 0.0487 0.2782 -0.0551 0.069 Uiso 1 1 calc R . .
C46 C -0.0751(4) 0.3624(3) -0.0233(2) 0.0692(11) Uani 1 1 d . . .
H46 H -0.1174 0.3493 -0.0707 0.083 Uiso 1 1 calc R . .
C47 C -0.1135(3) 0.4243(3) 0.0353(2) 0.0633(10) Uani 1 1 d . . .
H47 H -0.1812 0.4540 0.0283 0.076 Uiso 1 1 calc R . .
C48 C -0.0524(3) 0.4423(2) 0.10389(18) 0.0498(8) Uani 1 1 d . . .
H48 H -0.0789 0.4842 0.1444 0.060 Uiso 1 1 calc R . .
C49 C 0.1994(3) 0.5527(2) 0.25049(16) 0.0409(6) Uani 1 1 d . . .
C50 C 0.1898(5) 0.6241(3) 0.2199(3) 0.1003(18) Uani 1 1 d . . .
H50 H 0.1405 0.6057 0.1735 0.120 Uiso 1 1 calc R . .
C51 C 0.2548(6) 0.7264(3) 0.2587(4) 0.132(2) Uani 1 1 d . . .
H51 H 0.2460 0.7774 0.2388 0.158 Uiso 1 1 calc R . .
C52 C 0.3293(5) 0.7526(3) 0.3238(3) 0.0957(16) Uani 1 1 d . . .
H52 H 0.3725 0.8214 0.3491 0.115 Uiso 1 1 calc R . .
C53 C 0.3416(4) 0.6809(3) 0.3524(2) 0.0704(11) Uani 1 1 d . . .
H53 H 0.3942 0.6989 0.3977 0.085 Uiso 1 1 calc R . .
C54 C 0.2782(3) 0.5814(3) 0.31605(18) 0.0586(9) Uani 1 1 d . . .
H54 H 0.2889 0.5312 0.3365 0.070 Uiso 1 1 calc R . .

loop_
_atom_site_aniso_label
_atom_site_aniso_U_11
_atom_site_aniso_U_22
_atom_site_aniso_U_33
_atom_site_aniso_U_23
_atom_site_aniso_U_13
_atom_site_aniso_U_12
Zn1 0.02285(14) 0.02498(14) 0.02178(13) 0.00609(11) 0.00596(10) 0.00300(11)
Zn2 0.02778(15) 0.03096(16) 0.02351(14) 0.00690(12) 0.00595(11) 0.00056(12)
Zn3 0.02960(16) 0.03213(16) 0.02399(14) 0.00782(12) 0.00863(11) 0.00395(12)
S1 0.0245(3) 0.0289(3) 0.0268(3) 0.0077(2) 0.0067(2) -0.0011(2)
S2 0.0184(3) 0.0370(3) 0.0278(3) 0.0135(3) 0.0035(2) 0.0026(2)
S3 0.0279(3) 0.0310(3) 0.0219(3) 0.0056(2) 0.0069(2) -0.0002(2)
S4 0.0274(3) 0.0233(3) 0.0303(3) 0.0072(2) 0.0104(2) 0.0040(2)
S5 0.0264(3) 0.0274(3) 0.0184(3) 0.0056(2) 0.0039(2) 0.0027(2)
S6 0.0569(5) 0.0565(5) 0.0280(3) 0.0136(3) 0.0190(3) 0.0068(4)
P1 0.0170(3) 0.0236(3) 0.0201(3) 0.0064(2) 0.0030(2) 0.0031(2)
P2 0.0256(3) 0.0347(3) 0.0183(3) 0.0035(3) 0.0033(2) -0.0006(3)
P3 0.0354(4) 0.0290(3) 0.0283(3) 0.0105(3) 0.0072(3) 0.0035(3)
O1 0.0189(8) 0.0278(8) 0.0220(8) 0.0082(7) 0.0039(6) 0.0021(6)
C1 0.0196(11) 0.0307(12) 0.0245(11) 0.0114(10) 0.0050(9) 0.0075(9)
C2 0.0215(11) 0.0314(13) 0.0238(11) 0.0141(10) 0.0048(9) 0.0063(10)
C3 0.0213(12) 0.0387(14) 0.0314(13) 0.0173(11) 0.0077(10) 0.0065(10)
C4 0.0247(13) 0.0516(17) 0.0405(15) 0.0183(13) 0.0129(11) 0.0157(12)
C5 0.0341(15) 0.0444(16) 0.0412(15) 0.0036(13) 0.0123(12) 0.0175(13)
C6 0.0267(13) 0.0383(15) 0.0318(13) 0.0051(11) 0.0059(10) 0.0077(11)
C7 0.0231(12) 0.0248(12) 0.0239(11) 0.0083(10) 0.0033(9) 0.0027(9)
C8 0.0208(11) 0.0284(12) 0.0234(11) 0.0087(10) 0.0018(9) 0.0035(9)
C9 0.0327(14) 0.0404(15) 0.0436(15) 0.0211(13) 0.0135(12) 0.0155(12)
C10 0.0440(17) 0.0452(17) 0.0620(19) 0.0360(15) 0.0162(14) 0.0173(14)
C11 0.0375(15) 0.0444(16) 0.0514(17) 0.0312(14) 0.0161(13) 0.0081(12)
C12 0.0239(12) 0.0354(14) 0.0324(13) 0.0146(11) 0.0060(10) 0.0056(10)
C13 0.0184(11) 0.0251(12) 0.0260(12) 0.0039(10) 0.0054(9) 0.0043(9)
C14 0.0258(13) 0.0270(13) 0.0357(14) 0.0067(11) 0.0020(10) 0.0063(10)
C15 0.0326(14) 0.0228(13) 0.0481(16) 0.0059(11) 0.0096(12) 0.0053(11)
C16 0.0288(14) 0.0293(14) 0.0432(16) -0.0044(12) 0.0103(12) 0.0019(11)
C17 0.0268(13) 0.0457(16) 0.0245(12) -0.0014(11) 0.0022(10) 0.0023(12)
C18 0.0264(13) 0.0349(14) 0.0299(13) 0.0090(11) 0.0064(10) 0.0035(11)
C19 0.0217(12) 0.0400(14) 0.0176(11) 0.0058(10) 0.0011(9) -0.0024(10)
C20 0.0210(12) 0.0418(14) 0.0198(11) 0.0095(11) 0.0025(9) -0.0008(10)
C21 0.0329(14) 0.0439(16) 0.0360(14) 0.0168(12) 0.0085(11) 0.0004(12)
C22 0.0351(15) 0.0557(18) 0.0396(15) 0.0253(14) 0.0091(12) -0.0029(13)
C23 0.0287(14) 0.066(2) 0.0279(13) 0.0189(13) 0.0077(11) 0.0013(13)
C24 0.0284(13) 0.0501(16) 0.0213(12) 0.0073(11) 0.0049(10) 0.0012(12)
C25 0.0236(12) 0.0295(13) 0.0245(12) 0.0022(10) 0.0048(9) 0.0029(10)
C26 0.0291(13) 0.0190(11) 0.0279(12) 0.0008(9) 0.0080(10) 0.0045(10)
C27 0.0261(13) 0.0296(13) 0.0401(15) 0.0017(11) 0.0070(11) 0.0032(10)
C28 0.0300(14) 0.0374(15) 0.0301(14) -0.0051(11) -0.0041(11) 0.0091(12)
C29 0.0353(15) 0.0469(16) 0.0224(12) 0.0015(11) 0.0035(11) 0.0105(12)
C30 0.0313(14) 0.0456(16) 0.0223(12) 0.0026(11) 0.0063(10) 0.0058(12)
C31 0.0274(13) 0.0416(15) 0.0264(12) 0.0101(11) 0.0047(10) 0.0056(11)
C32 0.0418(17) 0.0480(18) 0.0446(17) 0.0043(14) -0.0092(13) 0.0086(14)
C33 0.0445(18) 0.068(2) 0.058(2) 0.0124(18) -0.0070(15) 0.0222(17)
C34 0.060(2) 0.081(3) 0.0442(18) 0.0117(18) 0.0080(16) 0.042(2)
C35 0.072(2) 0.081(3) 0.0301(16) -0.0090(16) -0.0056(15) 0.042(2)
C36 0.0451(17) 0.066(2) 0.0300(15) -0.0015(14) -0.0050(12) 0.0262(16)
C37 0.0324(13) 0.0345(14) 0.0248(12) 0.0105(11) 0.0059(10) 0.0101(11)
C38 0.0289(12) 0.0314(13) 0.0193(11) 0.0087(10) 0.0029(9) 0.0082(10)
C39 0.0262(13) 0.0430(15) 0.0292(13) 0.0185(11) 0.0055(10) 0.0092(11)
C40 0.0336(14) 0.0591(18) 0.0302(13) 0.0196(13) 0.0114(11) 0.0192(13)
C41 0.0424(16) 0.0482(17) 0.0343(15) 0.0090(13) 0.0108(12) 0.0214(14)
C42 0.0454(16) 0.0333(14) 0.0372(15) 0.0089(12) 0.0085(12) 0.0136(12)
C43 0.0426(16) 0.0360(14) 0.0343(14) 0.0188(12) 0.0026(12) -0.0042(12)
C44 0.0488(17) 0.0431(16) 0.0319(14) 0.0182(13) 0.0051(12) -0.0063(13)
C45 0.080(2) 0.0513(19) 0.0338(16) 0.0210(15) 0.0000(16) -0.0097(18)
C46 0.080(3) 0.070(2) 0.054(2) 0.044(2) -0.0178(19) -0.014(2)
C47 0.054(2) 0.071(2) 0.070(2) 0.047(2) -0.0098(18) -0.0018(18)
C48 0.0473(18) 0.0525(19) 0.0563(19) 0.0330(16) 0.0047(15) 0.0051(15)
C49 0.0442(16) 0.0306(14) 0.0460(16) 0.0113(12) 0.0127(13) 0.0054(12)
C50 0.129(4) 0.042(2) 0.107(4) 0.037(2) -0.040(3) -0.014(2)
C51 0.157(5) 0.040(2) 0.170(6) 0.048(3) -0.043(5) -0.018(3)
C52 0.102(4) 0.036(2) 0.109(4) -0.004(2) -0.007(3) -0.006(2)
C53 0.073(3) 0.061(2) 0.049(2) -0.0021(18) 0.0099(18) -0.016(2)
C54 0.064(2) 0.052(2) 0.0473(19) 0.0162(16) 0.0040(16) -0.0138(16)

loop_
_atom_type_symbol
_atom_type_description
_atom_type_scat_dispersion_real
_atom_type_scat_dispersion_imag
_atom_type_scat_source
C C 0.0033 0.0016 'International Tables Vol C Tables 4.2.6.8 and 6.1.1.4'
H H 0.0000 0.0000 'International Tables Vol C Tables 4.2.6.8 and 6.1.1.4'
O O 0.0106 0.0060 'International Tables Vol C Tables 4.2.6.8 and 6.1.1.4'
P P 0.1023 0.0942 'International Tables Vol C Tables 4.2.6.8 and 6.1.1.4'
S S 0.1246 0.1234 'International Tables Vol C Tables 4.2.6.8 and 6.1.1.4'
Zn Zn 0.2839 1.4301 'International Tables Vol C Tables 4.2.6.8 and 6.1.1.4'

loop_
_geom_angle_atom_site_label_1
_geom_angle_atom_site_label_2
_geom_angle_atom_site_label_3
_geom_angle
_geom_angle_site_symmetry_1
_geom_angle_site_symmetry_3
_geom_angle_publ_flag
O1 Zn1 S1 102.56(8) . . ?
O1 Zn1 S5 104.57(9) . . ?
S1 Zn1 S5 123.69(6) . . ?
O1 Zn1 S4 99.51(8) . . ?
S1 Zn1 S4 109.87(6) . . ?
S5 Zn1 S4 112.92(6) . . ?
S2 Zn2 S4 122.27(3) . . ?
S2 Zn2 S3 113.43(5) . . ?
S4 Zn2 S3 113.82(6) . . ?
S2 Zn2 P2 132.11(6) . . ?
S4 Zn2 P2 86.59(6) . . ?
S3 Zn2 P2 80.79(6) . . ?
S6 Zn3 S3 122.85(5) . . ?
S6 Zn3 P3 91.11(4) . . ?
S3 Zn3 P3 118.86(4) . . ?
S6 Zn3 S5 111.82(3) . . ?
S3 Zn3 S5 118.15(6) . . ?
P3 Zn3 S5 84.34(7) . . ?
C2 S1 Zn1 102.76(10) . . ?
C8 S2 Zn2 103.14(10) . . ?
C20 S3 Zn3 102.66(11) . . ?
C20 S3 Zn2 106.04(9) . . ?
Zn3 S3 Zn2 116.16(4) . . ?
C26 S4 Zn2 99.00(9) . . ?
C26 S4 Zn1 104.38(8) . . ?
Zn2 S4 Zn1 90.57(8) . . ?
C38 S5 Zn1 99.97(10) . . ?
C38 S5 Zn3 102.94(10) . . ?
Zn1 S5 Zn3 102.43(5) . . ?
C44 S6 Zn3 97.87(9) . . ?
O1 P1 C13 109.38(11) . . ?
O1 P1 C7 113.64(10) . . ?
C13 P1 C7 108.69(13) . . ?
O1 P1 C1 110.58(10) . . ?
C13 P1 C1 105.98(12) . . ?
C7 P1 C1 108.28(11) . . ?
C19 P2 C31 106.29(14) . . ?
C19 P2 C25 104.29(12) . . ?
C31 P2 C25 105.80(13) . . ?
C19 P2 Zn2 106.76(10) . . ?
C31 P2 Zn2 133.69(9) . . ?
C25 P2 Zn2 96.40(10) . . ?
C37 P3 C49 108.01(13) . . ?
C37 P3 C43 104.23(14) . . ?
C49 P3 C43 108.97(13) . . ?
C37 P3 Zn3 106.10(10) . . ?
C49 P3 Zn3 129.23(12) . . ?
C43 P3 Zn3 97.57(10) . . ?
P1 O1 Zn1 118.49(10) . . ?
C6 C1 C2 119.6(2) . . ?
C6 C1 P1 118.98(18) . . ?
C2 C1 P1 121.34(18) . . ?
C1 C2 C3 118.2(2) . . ?
C1 C2 S1 124.80(18) . . ?
C3 C2 S1 116.90(18) . . ?
C4 C3 C2 121.2(2) . . ?
C3 C4 C5 120.6(2) . . ?
C4 C5 C6 119.6(3) . . ?
C5 C6 C1 120.6(2) . . ?
C12 C7 C8 119.7(2) . . ?
C12 C7 P1 119.15(18) . . ?
C8 C7 P1 121.11(17) . . ?
C9 C8 C7 118.3(2) . . ?
C9 C8 S2 117.31(19) . . ?
C7 C8 S2 124.29(19) . . ?
C10 C9 C8 121.0(2) . . ?
C11 C10 C9 120.6(3) . . ?
C10 C11 C12 119.5(2) . . ?
C11 C12 C7 120.8(2) . . ?
C14 C13 C18 120.3(2) . . ?
C14 C13 P1 117.74(19) . . ?
C18 C13 P1 121.81(19) . . ?
C15 C14 C13 119.8(3) . . ?
C14 C15 C16 119.9(3) . . ?
C17 C16 C15 120.5(2) . . ?
C16 C17 C18 120.3(3) . . ?
C13 C18 C17 119.3(2) . . ?
C24 C19 C20 118.8(2) . . ?
C24 C19 P2 123.8(2) . . ?
C20 C19 P2 117.34(19) . . ?
C21 C20 C19 120.2(2) . . ?
C21 C20 S3 119.1(2) . . ?
C19 C20 S3 120.70(19) . . ?
C20 C21 C22 120.2(3) . . ?
C23 C22 C21 120.2(3) . . ?
C24 C23 C22 119.8(3) . . ?
C23 C24 C19 120.7(3) . . ?
C26 C25 C30 119.1(2) . . ?
C26 C25 P2 120.44(19) . . ?
C30 C25 P2 120.36(19) . . ?
C25 C26 C27 119.3(2) . . ?
C25 C26 S4 122.70(19) . . ?
C27 C26 S4 118.0(2) . . ?
C28 C27 C26 120.6(3) . . ?
C27 C28 C29 120.5(2) . . ?
C30 C29 C28 119.4(3) . . ?
C29 C30 C25 120.9(3) . . ?
C36 C31 C32 118.3(3) . . ?
C36 C31 P2 123.8(2) . . ?
C32 C31 P2 117.8(2) . . ?
C33 C32 C31 120.5(3) . . ?
C34 C33 C32 120.5(3) . . ?
C33 C34 C35 119.9(3) . . ?
C34 C35 C36 120.2(3) . . ?
C35 C36 C31 120.5(3) . . ?
C38 C37 C42 119.7(2) . . ?
C38 C37 P3 117.87(18) . . ?
C42 C37 P3 122.5(2) . . ?
C37 C38 C39 119.3(2) . . ?
C37 C38 S5 122.32(19) . . ?
C39 C38 S5 118.3(2) . . ?
C40 C39 C38 120.0(3) . . ?
C41 C40 C39 120.9(3) . . ?
C40 C41 C42 119.6(3) . . ?
C41 C42 C37 120.6(3) . . ?
C48 C43 C44 120.8(3) . . ?
C48 C43 P3 120.3(2) . . ?
C44 C43 P3 118.8(2) . . ?
C43 C44 C45 117.4(3) . . ?
C43 C44 S6 125.4(2) . . ?
C45 C44 S6 117.2(3) . . ?
C46 C45 C44 121.0(3) . . ?
C45 C46 C47 121.0(3) . . ?
C48 C47 C46 119.2(4) . . ?
C47 C48 C43 120.5(3) . . ?
C50 C49 C54 118.7(3) . . ?
C50 C49 P3 122.7(3) . . ?
C54 C49 P3 118.4(2) . . ?
C49 C50 C51 118.8(4) . . ?
C52 C51 C50 121.0(4) . . ?
C53 C52 C51 119.8(4) . . ?
C52 C53 C54 120.1(4) . . ?
C53 C54 C49 121.5(3) . . ?

loop_
_geom_bond_atom_site_label_1
_geom_bond_atom_site_label_2
_geom_bond_distance
_geom_bond_site_symmetry_2
_geom_bond_publ_flag
Zn1 O1 2.007(2) . ?
Zn1 S1 2.2739(15) . ?
Zn1 S5 2.3207(17) . ?
Zn1 S4 2.3585(17) . ?
Zn2 S2 2.238(2) . ?
Zn2 S4 2.3569(18) . ?
Zn2 S3 2.431(2) . ?
Zn2 P2 2.437(2) . ?
Zn3 S6 2.275(2) . ?
Zn3 S3 2.2910(18) . ?
Zn3 P3 2.358(2) . ?
Zn3 S5 2.412(2) . ?
S1 C2 1.765(3) . ?
S2 C8 1.781(3) . ?
S3 C20 1.796(3) . ?
S4 C26 1.788(3) . ?
S5 C38 1.798(3) . ?
S6 C44 1.779(4) . ?
P1 O1 1.520(2) . ?
P1 C13 1.791(3) . ?
P1 C7 1.802(3) . ?
P1 C1 1.814(3) . ?
P2 C19 1.806(3) . ?
P2 C31 1.812(3) . ?
P2 C25 1.817(3) . ?
P3 C37 1.808(3) . ?
P3 C49 1.812(3) . ?
P3 C43 1.821(3) . ?
C1 C6 1.399(3) . ?
C1 C2 1.402(3) . ?
C2 C3 1.407(3) . ?
C3 C4 1.366(4) . ?
C4 C5 1.380(4) . ?
C5 C6 1.386(4) . ?
C7 C12 1.396(3) . ?
C7 C8 1.411(3) . ?
C8 C9 1.391(4) . ?
C9 C10 1.386(4) . ?
C10 C11 1.376(4) . ?
C11 C12 1.380(4) . ?
C13 C14 1.387(4) . ?
C13 C18 1.392(4) . ?
C14 C15 1.384(4) . ?
C15 C16 1.387(4) . ?
C16 C17 1.371(4) . ?
C17 C18 1.392(4) . ?
C19 C24 1.401(3) . ?
C19 C20 1.408(4) . ?
C20 C21 1.373(4) . ?
C21 C22 1.398(4) . ?
C22 C23 1.383(4) . ?
C23 C24 1.379(4) . ?
C25 C26 1.397(3) . ?
C25 C30 1.408(4) . ?
C26 C27 1.397(4) . ?
C27 C28 1.381(4) . ?
C28 C29 1.387(4) . ?
C29 C30 1.381(4) . ?
C31 C36 1.385(4) . ?
C31 C32 1.390(4) . ?
C32 C33 1.370(4) . ?
C33 C34 1.366(5) . ?
C34 C35 1.367(5) . ?
C35 C36 1.377(4) . ?
C37 C38 1.395(4) . ?
C37 C42 1.396(4) . ?
C38 C39 1.398(3) . ?
C39 C40 1.385(4) . ?
C40 C41 1.376(4) . ?
C41 C42 1.382(4) . ?
C43 C48 1.395(4) . ?
C43 C44 1.398(4) . ?
C44 C45 1.410(4) . ?
C45 C46 1.372(5) . ?
C46 C47 1.382(6) . ?
C47 C48 1.377(5) . ?
C49 C50 1.361(5) . ?
C49 C54 1.382(4) . ?
C50 C51 1.417(6) . ?
C51 C52 1.357(7) . ?
C52 C53 1.344(6) . ?
C53 C54 1.376(5) . ?
